data_7224097
loop_
_publ_author_name
'Shao, Xusheng'
'Sun, Feilong'
'Li, Z.'

_publ_section_title
;
 Access of Indenofurans and Indenopyridines via Annulation of Heterocyclic
 Ketene Aminals, o-Phthalaldehyde and cyclic 1.3-diketones
;
_journal_name_full 'RSC Adv.'
_journal_paper_doi 10.1039/C5RA23393C
_journal_year 2016
_chemical_formula_sum 'C19 H23 N3 O6'
_chemical_formula_weight 389.40
_chemical_name_systematic
; 
 ? 
;
_space_group_crystal_system monoclinic
_space_group_IT_number 14
_space_group_name_Hall '-P 2yn'
_space_group_name_H-M_alt 'P 1 21/n 1'
_symmetry_space_group_name_Hall '-P 2yn'
_symmetry_space_group_name_H-M 'P 1 21/n 1'
_atom_sites_solution_hydrogens mixed
_audit_creation_method SHELXL-2013
_audit_update_record
;
2015-06-04 deposited with the CCDC.
2016-01-29 downloaded from the CCDC.
;
_cell_angle_alpha 90
_cell_angle_beta 102.529(2)
_cell_angle_gamma 90
_cell_formula_units_Z 4
_cell_length_a 9.2714(9)
_cell_length_b 20.4113(19)
_cell_length_c 9.4269(9)
_cell_measurement_reflns_used 4075
_cell_measurement_temperature 133(2)
_cell_measurement_theta_max 55.025
_cell_measurement_theta_min 4.856
_cell_volume 1741.5(3)
_computing_cell_refinement 'Bruker SAINT'
_computing_data_collection 'Bruker APEX2'
_computing_data_reduction 'Bruker SAINT'
_computing_molecular_graphics 'Bruker SHELXTL'
_computing_publication_material 'Bruker SHELXTL'
_computing_structure_refinement 'SHELXL-2013 (Sheldrick, 2013)'
_computing_structure_solution 'SHELXS-97 (Sheldrick, 2008)'
_diffrn_ambient_temperature 133(2)
_diffrn_measured_fraction_theta_full 1.000
_diffrn_measured_fraction_theta_max 1.000
_diffrn_measurement_device_type 'Bruker APEX-II CCD'
_diffrn_measurement_method '\f and \w scans'
_diffrn_radiation_type MoK\a
_diffrn_radiation_wavelength 0.71073
_diffrn_reflns_av_R_equivalents 0.0275
_diffrn_reflns_av_unetI/netI 0.0253
_diffrn_reflns_laue_measured_fraction_full 1.000
_diffrn_reflns_laue_measured_fraction_max 1.000
_diffrn_reflns_limit_h_max 11
_diffrn_reflns_limit_h_min -11
_diffrn_reflns_limit_k_max 25
_diffrn_reflns_limit_k_min -24
_diffrn_reflns_limit_l_max 10
_diffrn_reflns_limit_l_min -11
_diffrn_reflns_number 12611
_diffrn_reflns_point_group_measured_fraction_full 1.000
_diffrn_reflns_point_group_measured_fraction_max 1.000
_diffrn_reflns_theta_full 25.242
_diffrn_reflns_theta_max 25.995
_diffrn_reflns_theta_min 1.995
_exptl_absorpt_coefficient_mu 0.112
_exptl_absorpt_correction_T_max 0.7456
_exptl_absorpt_correction_T_min 0.6716
_exptl_absorpt_correction_type multi-scan
_exptl_absorpt_process_details sadabs
_exptl_crystal_colour colorless
_exptl_crystal_density_diffrn 1.485
_exptl_crystal_description prismatic
_exptl_crystal_F_000 824
_exptl_crystal_size_max 0.220
_exptl_crystal_size_mid 0.170
_exptl_crystal_size_min 0.120
_refine_diff_density_max 0.688
_refine_diff_density_min -0.320
_refine_diff_density_rms 0.052
_refine_ls_extinction_coef 0.0020(8)
_refine_ls_extinction_expression Fc^*^=kFc[1+0.001xFc^2^\l^3^/sin(2\q)]^-1/4^
_refine_ls_extinction_method SHELXL
_refine_ls_goodness_of_fit_ref 1.030
_refine_ls_hydrogen_treatment mixed
_refine_ls_matrix_type full
_refine_ls_number_parameters 269
_refine_ls_number_reflns 3424
_refine_ls_number_restraints 2
_refine_ls_restrained_S_all 1.033
_refine_ls_R_factor_all 0.0549
_refine_ls_R_factor_gt 0.0455
_refine_ls_shift/su_max 0.042
_refine_ls_shift/su_mean 0.005
_refine_ls_structure_factor_coef Fsqd
_refine_ls_weighting_details 'w=1/[\s^2^(Fo^2^)+(0.0515P)^2^+1.7060P] where P=(Fo^2^+2Fc^2^)/3'
_refine_ls_weighting_scheme calc
_refine_ls_wR_factor_gt 0.1118
_refine_ls_wR_factor_ref 0.1180
_reflns_Friedel_coverage 0.000
_reflns_number_gt 2876
_reflns_number_total 3424
_reflns_threshold_expression 'I > 2\s(I)'
_cod_data_source_file c5ra23393c2.cif
_cod_data_source_block mo_dm15456_0m
_cod_database_code 7224097
_shelx_space_group_comment
; 
The symmetry employed for this shelxl refinement is uniquely defined 
by the following loop, which should always be used as a source of 
symmetry information in preference to the above space-group names. 
They are only intended as comments. 
;
_shelx_estimated_absorpt_t_min 0.976
_shelx_estimated_absorpt_t_max 0.987
_shelxl_version_number 2013-4

loop_
_space_group_symop_operation_xyz
'x, y, z'
'-x+1/2, y+1/2, -z+1/2'
'-x, -y, -z'
'x-1/2, -y-1/2, z-1/2'

loop_
_atom_site_label
_atom_site_type_symbol
_atom_site_fract_x
_atom_site_fract_y
_atom_site_fract_z
_atom_site_U_iso_or_equiv
_atom_site_adp_type
_atom_site_occupancy
_atom_site_site_symmetry_order
_atom_site_calc_flag
_atom_site_refinement_flags_posn
_atom_site_refinement_flags_adp
N1 N 0.84908(17) 0.22148(8) 0.27503(17) 0.0169(3) Uani 1 1 d . .
N2 N 0.6840(2) 0.33441(9) 0.14230(19) 0.0244(4) Uani 1 1 d . .
N3 N 0.66742(17) 0.36901(7) 0.35992(17) 0.0153(3) Uani 1 1 d . .
O1 O 0.86508(18) 0.30371(7) 0.85813(16) 0.0308(4) Uani 1 1 d . .
H1 H 0.9183 0.2700 0.8714 0.046 Uiso 1 1 calc R U
O2 O 0.92776(15) 0.17498(6) 0.34042(15) 0.0207(3) Uani 1 1 d . .
O3 O 0.83039(15) 0.22576(7) 0.13773(14) 0.0213(3) Uani 1 1 d . .
O4 O 0.51289(14) 0.31151(6) 0.47275(14) 0.0170(3) Uani 1 1 d . .
H4 H 0.4709 0.3120 0.5432 0.026 Uiso 1 1 calc R U
O5 O 1.01752(15) 0.35739(7) 0.58461(17) 0.0292(4) Uani 1 1 d . .
O6 O 0.2747(2) 0.43461(8) 0.6856(2) 0.0387(4) Uani 1 1 d D .
C1 C 0.7348(2) 0.20256(9) 0.5763(2) 0.0168(4) Uani 1 1 d . .
C2 C 0.6957(2) 0.14005(9) 0.5244(2) 0.0192(4) Uani 1 1 d . .
H2A H 0.7140 0.1260 0.4338 0.023 Uiso 1 1 calc R U
C3 C 0.6292(2) 0.09844(10) 0.6080(2) 0.0225(4) Uani 1 1 d . .
H3A H 0.6008 0.0556 0.5733 0.027 Uiso 1 1 calc R U
C4 C 0.6036(2) 0.11826(10) 0.7413(2) 0.0231(4) Uani 1 1 d . .
H4A H 0.5601 0.0887 0.7977 0.028 Uiso 1 1 calc R U
C5 C 0.6410(2) 0.18100(9) 0.7924(2) 0.0202(4) Uani 1 1 d . .
H5 H 0.6234 0.1950 0.8832 0.024 Uiso 1 1 calc R U
C6 C 0.7047(2) 0.22269(9) 0.7076(2) 0.0175(4) Uani 1 1 d . .
C7 C 0.7450(2) 0.29342(9) 0.7394(2) 0.0189(4) Uani 1 1 d . .
H7 H 0.6567 0.3169 0.7589 0.023 Uiso 1 1 calc R U
C8 C 0.77600(19) 0.31896(9) 0.5922(2) 0.0150(4) Uani 1 1 d . .
C9 C 0.8152(2) 0.25694(9) 0.5141(2) 0.0159(4) Uani 1 1 d . .
H9 H 0.9235 0.2491 0.5497 0.019 Uiso 1 1 calc R U
C10 C 0.7879(2) 0.26491(9) 0.3527(2) 0.0156(4) Uani 1 1 d . .
C11 C 0.7152(2) 0.32048(9) 0.2828(2) 0.0164(4) Uani 1 1 d . .
C12 C 0.6120(3) 0.39841(10) 0.1125(2) 0.0279(5) Uani 1 1 d . .
H12 H 0.5220 0.3944 0.0324 0.033 Uiso 1 1 calc R U
C13 C 0.5673(2) 0.41197(10) 0.2568(2) 0.0214(4) Uani 1 1 d . .
H13A H 0.5827 0.4586 0.2850 0.026 Uiso 1 1 calc R U
H13B H 0.4626 0.4003 0.2513 0.026 Uiso 1 1 calc R U
C14 C 0.63620(19) 0.35380(9) 0.50190(19) 0.0150(4) Uani 1 1 d . .
C15 C 0.6024(2) 0.41679(9) 0.5748(2) 0.0175(4) Uani 1 1 d . .
H15A H 0.5754 0.4058 0.6680 0.021 Uiso 1 1 calc R U
H15B H 0.5161 0.4384 0.5119 0.021 Uiso 1 1 calc R U
C16 C 0.7319(2) 0.46454(9) 0.6039(2) 0.0213(4) Uani 1 1 d . .
H16A H 0.7070 0.5026 0.6591 0.026 Uiso 1 1 calc R U
H16B H 0.7498 0.4808 0.5103 0.026 Uiso 1 1 calc R U
C17 C 0.8724(2) 0.43184(9) 0.6900(2) 0.0204(4) Uani 1 1 d . .
H17A H 0.9573 0.4618 0.6952 0.024 Uiso 1 1 calc R U
H17B H 0.8613 0.4231 0.7904 0.024 Uiso 1 1 calc R U
C18 C 0.9022(2) 0.36870(9) 0.6201(2) 0.0176(4) Uani 1 1 d . .
C19 C 0.7158(3) 0.44799(12) 0.0728(3) 0.0406(6) Uani 1 1 d . .
H19A H 0.7982 0.4553 0.1560 0.061 Uiso 1 1 calc R U
H19B H 0.6630 0.4893 0.0462 0.061 Uiso 1 1 calc R U
H19C H 0.7540 0.4318 -0.0098 0.061 Uiso 1 1 calc R U
H2 H 0.725(3) 0.3131(14) 0.083(3) 0.046(8) Uiso 1 1 d . .
H6A H 0.194(3) 0.412(2) 0.641(4) 0.111(15) Uiso 1 1 d D .
H6B H 0.343(6) 0.406(3) 0.722(8) 0.25(3) Uiso 1 1 d D .

loop_
_atom_site_aniso_label
_atom_site_aniso_U_11
_atom_site_aniso_U_22
_atom_site_aniso_U_33
_atom_site_aniso_U_23
_atom_site_aniso_U_13
_atom_site_aniso_U_12
N1 0.0174(8) 0.0166(8) 0.0173(8) 0.0004(6) 0.0051(6) -0.0004(6)
N2 0.0337(10) 0.0234(9) 0.0166(9) 0.0017(7) 0.0067(7) 0.0086(8)
N3 0.0175(8) 0.0143(7) 0.0151(8) 0.0014(6) 0.0055(6) 0.0012(6)
O1 0.0414(9) 0.0213(7) 0.0227(8) 0.0005(6) -0.0085(7) 0.0005(7)
O2 0.0219(7) 0.0177(7) 0.0229(7) 0.0011(5) 0.0057(6) 0.0057(5)
O3 0.0257(7) 0.0253(7) 0.0141(7) -0.0011(6) 0.0069(5) 0.0032(6)
O4 0.0145(6) 0.0199(7) 0.0172(7) -0.0008(5) 0.0047(5) -0.0034(5)
O5 0.0180(7) 0.0311(8) 0.0401(9) -0.0124(7) 0.0100(6) -0.0047(6)
O6 0.0376(10) 0.0291(9) 0.0478(11) 0.0019(8) 0.0056(8) -0.0058(7)
C1 0.0146(9) 0.0168(9) 0.0183(9) 0.0026(7) 0.0022(7) 0.0024(7)
C2 0.0201(9) 0.0174(9) 0.0199(10) -0.0015(7) 0.0040(8) 0.0016(7)
C3 0.0232(10) 0.0154(9) 0.0285(11) 0.0002(8) 0.0048(8) -0.0012(8)
C4 0.0225(10) 0.0218(10) 0.0259(11) 0.0074(8) 0.0069(8) 0.0001(8)
C5 0.0217(10) 0.0204(10) 0.0186(10) 0.0030(8) 0.0046(8) 0.0030(8)
C6 0.0167(9) 0.0184(9) 0.0165(9) 0.0024(7) 0.0017(7) 0.0034(7)
C7 0.0245(10) 0.0185(9) 0.0135(9) 0.0013(7) 0.0038(7) 0.0012(8)
C8 0.0158(9) 0.0144(9) 0.0149(9) -0.0004(7) 0.0033(7) 0.0005(7)
C9 0.0164(9) 0.0146(9) 0.0166(9) -0.0007(7) 0.0037(7) 0.0013(7)
C10 0.0155(9) 0.0151(9) 0.0171(9) -0.0006(7) 0.0053(7) -0.0003(7)
C11 0.0167(9) 0.0171(9) 0.0159(9) -0.0012(7) 0.0046(7) -0.0027(7)
C12 0.0392(12) 0.0243(11) 0.0200(10) 0.0026(8) 0.0064(9) 0.0069(9)
C13 0.0268(10) 0.0200(10) 0.0168(10) 0.0037(8) 0.0037(8) 0.0060(8)
C14 0.0150(9) 0.0155(9) 0.0150(9) 0.0011(7) 0.0043(7) -0.0011(7)
C15 0.0183(9) 0.0171(9) 0.0178(9) 0.0005(7) 0.0057(7) 0.0034(7)
C16 0.0246(10) 0.0164(9) 0.0227(10) -0.0024(8) 0.0045(8) -0.0002(8)
C17 0.0210(10) 0.0183(9) 0.0218(10) -0.0043(8) 0.0046(8) -0.0039(8)
C18 0.0178(9) 0.0200(9) 0.0141(9) 0.0001(7) 0.0015(7) -0.0003(7)
C19 0.0565(16) 0.0323(13) 0.0403(14) 0.0040(11) 0.0263(12) 0.0013(11)

loop_
_atom_type_symbol
_atom_type_description
_atom_type_scat_dispersion_real
_atom_type_scat_dispersion_imag
_atom_type_scat_source
C C 0.0033 0.0016 'International Tables Vol C Tables 4.2.6.8 and 6.1.1.4'
H H 0.0000 0.0000 'International Tables Vol C Tables 4.2.6.8 and 6.1.1.4'
N N 0.0061 0.0033 'International Tables Vol C Tables 4.2.6.8 and 6.1.1.4'
O O 0.0106 0.0060 'International Tables Vol C Tables 4.2.6.8 and 6.1.1.4'

loop_
_geom_angle_atom_site_label_1
_geom_angle_atom_site_label_2
_geom_angle_atom_site_label_3
_geom_angle
O3 N1 O2 118.81(15)
O3 N1 C10 121.77(15)
O2 N1 C10 119.41(15)
C11 N2 C12 112.03(17)
C11 N2 H2 120.7(19)
C12 N2 H2 124.9(19)
C11 N3 C14 119.17(15)
C11 N3 C13 108.17(15)
C14 N3 C13 120.47(14)
C7 O1 H1 109.5
C14 O4 H4 109.5
H6A O6 H6B 107(5)
C2 C1 C6 119.96(17)
C2 C1 C9 130.31(17)
C6 C1 C9 109.69(16)
C1 C2 C3 118.42(18)
C1 C2 H2A 120.8
C3 C2 H2A 120.8
C4 C3 C2 121.27(18)
C4 C3 H3A 119.4
C2 C3 H3A 119.4
C5 C4 C3 120.30(18)
C5 C4 H4A 119.8
C3 C4 H4A 119.8
C6 C5 C4 118.28(18)
C6 C5 H5 120.9
C4 C5 H5 120.9
C5 C6 C1 121.72(18)
C5 C6 C7 126.43(17)
C1 C6 C7 111.82(16)
O1 C7 C6 114.79(15)
O1 C7 C8 112.85(16)
C6 C7 C8 103.21(14)
O1 C7 H7 108.6
C6 C7 H7 108.6
C8 C7 H7 108.6
C18 C8 C9 112.05(15)
C18 C8 C14 107.79(14)
C9 C8 C14 111.54(15)
C18 C8 C7 110.44(15)
C9 C8 C7 104.85(14)
C14 C8 C7 110.18(14)
C10 C9 C1 118.77(15)
C10 C9 C8 112.91(15)
C1 C9 C8 103.18(14)
C10 C9 H9 107.1
C1 C9 H9 107.1
C8 C9 H9 107.1
N1 C10 C11 119.30(16)
N1 C10 C9 118.81(16)
C11 C10 C9 121.47(16)
N2 C11 N3 110.67(16)
N2 C11 C10 128.32(17)
N3 C11 C10 121.00(17)
N2 C12 C19 111.09(19)
N2 C12 C13 100.96(16)
C19 C12 C13 114.33(19)
N2 C12 H12 110.0
C19 C12 H12 110.0
C13 C12 H12 110.0
N3 C13 C12 102.99(15)
N3 C13 H13A 111.2
C12 C13 H13A 111.2
N3 C13 H13B 111.2
C12 C13 H13B 111.2
H13A C13 H13B 109.1
O4 C14 N3 105.33(14)
O4 C14 C15 111.53(14)
N3 C14 C15 109.56(14)
O4 C14 C8 111.69(14)
N3 C14 C8 106.87(14)
C15 C14 C8 111.55(15)
C14 C15 C16 112.93(15)
C14 C15 H15A 109.0
C16 C15 H15A 109.0
C14 C15 H15B 109.0
C16 C15 H15B 109.0
H15A C15 H15B 107.8
C15 C16 C17 111.31(16)
C15 C16 H16A 109.4
C17 C16 H16A 109.4
C15 C16 H16B 109.4
C17 C16 H16B 109.4
H16A C16 H16B 108.0
C18 C17 C16 110.97(16)
C18 C17 H17A 109.4
C16 C17 H17A 109.4
C18 C17 H17B 109.4
C16 C17 H17B 109.4
H17A C17 H17B 108.0
O5 C18 C17 122.89(17)
O5 C18 C8 121.01(17)
C17 C18 C8 116.08(15)
C12 C19 H19A 109.5
C12 C19 H19B 109.5
H19A C19 H19B 109.5
C12 C19 H19C 109.5
H19A C19 H19C 109.5
H19B C19 H19C 109.5

loop_
_geom_bond_atom_site_label_1
_geom_bond_atom_site_label_2
_geom_bond_distance
N1 O3 1.271(2)
N1 O2 1.272(2)
N1 C10 1.350(2)
N2 C11 1.324(3)
N2 C12 1.466(3)
N2 H2 0.86(3)
N3 C11 1.359(2)
N3 C14 1.463(2)
N3 C13 1.478(2)
O1 C7 1.413(2)
O1 H1 0.8400
O4 C14 1.411(2)
O4 H4 0.8400
O5 C18 1.210(2)
O6 H6A 0.897(19)
O6 H6B 0.88(2)
C1 C2 1.386(3)
C1 C6 1.389(3)
C1 C9 1.524(3)
C2 C3 1.391(3)
C2 H2A 0.9500
C3 C4 1.388(3)
C3 H3A 0.9500
C4 C5 1.386(3)
C4 H4A 0.9500
C5 C6 1.384(3)
C5 H5 0.9500
C6 C7 1.505(3)
C7 C8 1.566(2)
C7 H7 1.0000
C8 C18 1.528(3)
C8 C9 1.547(2)
C8 C14 1.559(2)
C9 C10 1.496(3)
C9 H9 1.0000
C10 C11 1.408(3)
C12 C19 1.498(3)
C12 C13 1.531(3)
C12 H12 1.0000
C13 H13A 0.9900
C13 H13B 0.9900
C14 C15 1.522(2)
C15 C16 1.525(3)
C15 H15A 0.9900
C15 H15B 0.9900
C16 C17 1.530(3)
C16 H16A 0.9900
C16 H16B 0.9900
C17 C18 1.500(3)
C17 H17A 0.9900
C17 H17B 0.9900
C19 H19A 0.9800
C19 H19B 0.9800
C19 H19C 0.9800

loop_
_geom_hbond_atom_site_label_D
_geom_hbond_atom_site_label_H
_geom_hbond_atom_site_label_A
_geom_hbond_distance_DH
_geom_hbond_distance_HA
_geom_hbond_distance_DA
_geom_hbond_angle_DHA
_geom_hbond_site_symmetry_A
O1 H1 O4 0.84 2.02 2.8167(19) 157.7 4_666
O4 H4 O3 0.84 1.89 2.6462(17) 148.3 4_566
C7 H7 O2 1.00 2.41 3.345(2) 154.5 4_566
C12 H12 O2 1.00 2.31 3.137(3) 138.7 4_565
C13 H13A O6 0.99 2.53 3.450(3) 153.9 3_666
C17 H17B O1 0.99 2.52 3.066(2) 114.7 .
O6 H6A O5 0.897(19) 1.96(2) 2.845(2) 168(4) 1_455
O6 H6B N1 0.88(2) 2.64(6) 3.329(2) 136(6) 4_566
O6 H6B O2 0.88(2) 2.05(4) 2.872(2) 156(7) 4_566
N2 H2 O3 0.86(3) 2.04(3) 2.605(2) 122(2) .
O1 H1 O4 0.84 2.02 2.8167(19) 157.7 4_666
O4 H4 O3 0.84 1.89 2.6462(17) 148.3 4_566
C7 H7 O2 1.00 2.41 3.345(2) 154.5 4_566
C12 H12 O2 1.00 2.31 3.137(3) 138.7 4_565
C13 H13A O6 0.99 2.53 3.450(3) 153.9 3_666
C17 H17B O1 0.99 2.52 3.066(2) 114.7 .
O6 H6A O5 0.897(19) 1.96(2) 2.845(2) 168(4) 1_455
O6 H6B N1 0.88(2) 2.64(6) 3.329(2) 136(6) 4_566
O6 H6B O2 0.88(2) 2.05(4) 2.872(2) 156(7) 4_566

loop_
_geom_torsion_atom_site_label_1
_geom_torsion_atom_site_label_2
_geom_torsion_atom_site_label_3
_geom_torsion_atom_site_label_4
_geom_torsion
C6 C1 C2 C3 -1.2(3)
C9 C1 C2 C3 176.35(18)
C1 C2 C3 C4 -0.7(3)
C2 C3 C4 C5 1.5(3)
C3 C4 C5 C6 -0.3(3)
C4 C5 C6 C1 -1.7(3)
C4 C5 C6 C7 176.27(18)
C2 C1 C6 C5 2.5(3)
C9 C1 C6 C5 -175.55(17)
C2 C1 C6 C7 -175.75(17)
C9 C1 C6 C7 6.2(2)
C5 C6 C7 O1 69.7(3)
C1 C6 C7 O1 -112.18(19)
C5 C6 C7 C8 -167.11(18)
C1 C6 C7 C8 11.0(2)
O1 C7 C8 C18 -19.7(2)
C6 C7 C8 C18 -144.20(15)
O1 C7 C8 C9 101.18(17)
C6 C7 C8 C9 -23.31(18)
O1 C7 C8 C14 -138.67(16)
C6 C7 C8 C14 96.84(16)
C2 C1 C9 C10 35.5(3)
C6 C1 C9 C10 -146.68(16)
C2 C1 C9 C8 161.32(19)
C6 C1 C9 C8 -20.89(19)
C18 C8 C9 C10 -84.01(19)
C14 C8 C9 C10 36.9(2)
C7 C8 C9 C10 156.17(15)
C18 C8 C9 C1 146.52(15)
C14 C8 C9 C1 -92.53(16)
C7 C8 C9 C1 26.70(18)
O3 N1 C10 C11 -7.1(3)
O2 N1 C10 C11 172.77(16)
O3 N1 C10 C9 -179.76(15)
O2 N1 C10 C9 0.1(2)
C1 C9 C10 N1 -74.6(2)
C8 C9 C10 N1 164.40(15)
C1 C9 C10 C11 112.90(19)
C8 C9 C10 C11 -8.1(2)
C12 N2 C11 N3 1.8(2)
C12 N2 C11 C10 -177.78(19)
C14 N3 C11 N2 155.80(16)
C13 N3 C11 N2 13.2(2)
C14 N3 C11 C10 -24.6(3)
C13 N3 C11 C10 -167.15(17)
N1 C10 C11 N2 7.3(3)
C9 C10 C11 N2 179.70(18)
N1 C10 C11 N3 -172.31(16)
C9 C10 C11 N3 0.1(3)
C11 N2 C12 C19 106.6(2)
C11 N2 C12 C13 -15.0(2)
C11 N3 C13 C12 -21.7(2)
C14 N3 C13 C12 -163.74(16)
N2 C12 C13 N3 21.1(2)
C19 C12 C13 N3 -98.2(2)
C11 N3 C14 O4 -66.59(19)
C13 N3 C14 O4 71.36(19)
C11 N3 C14 C15 173.32(16)
C13 N3 C14 C15 -48.7(2)
C11 N3 C14 C8 52.3(2)
C13 N3 C14 C8 -169.72(15)
C18 C8 C14 O4 -179.12(14)
C9 C8 C14 O4 57.47(19)
C7 C8 C14 O4 -58.55(19)
C18 C8 C14 N3 66.18(17)
C9 C8 C14 N3 -57.23(18)
C7 C8 C14 N3 -173.25(14)
C18 C8 C14 C15 -53.55(19)
C9 C8 C14 C15 -176.96(14)
C7 C8 C14 C15 67.02(18)
O4 C14 C15 C16 -178.33(15)
N3 C14 C15 C16 -62.1(2)
C8 C14 C15 C16 56.0(2)
C14 C15 C16 C17 -53.9(2)
C15 C16 C17 C18 51.2(2)
C16 C17 C18 O5 124.5(2)
C16 C17 C18 C8 -54.2(2)
C9 C8 C18 O5 -1.1(3)
C14 C8 C18 O5 -124.19(19)
C7 C8 C18 O5 115.4(2)
C9 C8 C18 C17 177.60(15)
C14 C8 C18 C17 54.5(2)
C7 C8 C18 C17 -65.9(2)
